data_4079868
loop_
_publ_author_name
'Liu, Xiaolong'
'Pan, Shanfei'
'Wu, Junshi'
'Wang, Yapei'
'Chen, Wanzhi'

_publ_section_title
;
 A Planar \p-Conjugated Naphthyridine-Based N-Heterocyclic Carbene Ligand
 and Its Derived Transition-Metal Complexes
;
_journal_issue 1
_journal_name_full Organometallics
_journal_page_first 209
_journal_paper_doi 10.1021/om3009876
_journal_volume 32
_journal_year 2013
_chemical_formula_sum 'C47 H46 Cu F6 N5 O0.5 P3'
_chemical_formula_weight 959.34
_chemical_name_systematic
; 
 ? 
;
_space_group_IT_number 15
_symmetry_cell_setting monoclinic
_symmetry_space_group_name_Hall '-C 2yc'
_symmetry_space_group_name_H-M 'C 1 2/c 1'
_atom_sites_solution_hydrogens geom
_atom_sites_solution_primary direct
_atom_sites_solution_secondary difmap
_audit_creation_method SHELXL-97
_cell_angle_alpha 90.00
_cell_angle_beta 110.919(3)
_cell_angle_gamma 90.00
_cell_formula_units_Z 8
_cell_length_a 30.2096(8)
_cell_length_b 11.4537(4)
_cell_length_c 28.5882(8)
_cell_measurement_temperature 293(2)
_cell_volume 9239.8(5)
_computing_cell_refinement 'Bruker SMART'
_computing_data_collection 'Bruker SMART'
_computing_data_reduction 'Bruker SAINT'
_computing_molecular_graphics 'Bruker SHELXTL'
_computing_publication_material 'Bruker SHELXTL'
_computing_structure_refinement 'Bruker SHELXTL'
_computing_structure_solution 'Bruker SHELXTL'
_diffrn_ambient_temperature 293(2)
_diffrn_measured_fraction_theta_full 0.997
_diffrn_measured_fraction_theta_max 0.997
_diffrn_measurement_device_type 'multiwire proportional'
_diffrn_measurement_method 'phi and omega scans'
_diffrn_radiation_monochromator graphite
_diffrn_radiation_source 'fine-focus sealed tube'
_diffrn_radiation_type MoK\a
_diffrn_radiation_wavelength 0.71073
_diffrn_reflns_av_R_equivalents 0.0280
_diffrn_reflns_av_sigmaI/netI 0.0345
_diffrn_reflns_limit_h_max 27
_diffrn_reflns_limit_h_min -35
_diffrn_reflns_limit_k_max 13
_diffrn_reflns_limit_k_min -9
_diffrn_reflns_limit_l_max 34
_diffrn_reflns_limit_l_min -32
_diffrn_reflns_number 22364
_diffrn_reflns_theta_full 25.01
_diffrn_reflns_theta_max 25.01
_diffrn_reflns_theta_min 3.09
_exptl_absorpt_coefficient_mu 0.641
_exptl_absorpt_correction_T_max 0.8719
_exptl_absorpt_correction_T_min 0.8212
_exptl_absorpt_correction_type multi-scan
_exptl_absorpt_process_details sadabs
_exptl_crystal_colour yellow
_exptl_crystal_density_diffrn 1.379
_exptl_crystal_density_method 'not measured'
_exptl_crystal_description block
_exptl_crystal_F_000 3960
_exptl_crystal_size_max 0.32
_exptl_crystal_size_mid 0.26
_exptl_crystal_size_min 0.22
_refine_diff_density_max 0.598
_refine_diff_density_min -0.349
_refine_diff_density_rms 0.054
_refine_ls_extinction_method none
_refine_ls_goodness_of_fit_ref 1.034
_refine_ls_hydrogen_treatment constr
_refine_ls_matrix_type full
_refine_ls_number_parameters 568
_refine_ls_number_reflns 8117
_refine_ls_number_restraints 4
_refine_ls_restrained_S_all 1.034
_refine_ls_R_factor_all 0.0715
_refine_ls_R_factor_gt 0.0506
_refine_ls_shift/su_max 0.021
_refine_ls_shift/su_mean 0.001
_refine_ls_structure_factor_coef Fsqd
_refine_ls_weighting_details 'calc w=1/[\s^2^(Fo^2^)+(0.0652P)^2^+16.6579P] where P=(Fo^2^+2Fc^2^)/3'
_refine_ls_weighting_scheme calc
_refine_ls_wR_factor_gt 0.1273
_refine_ls_wR_factor_ref 0.1421
_reflns_number_gt 6190
_reflns_number_total 8117
_reflns_threshold_expression >2sigma(I)
_cod_data_source_file om3009876_si_002.cif
_cod_data_source_block complex_4
_cod_depositor_comments
;
The following automatic conversions were performed:

'_symmetry_cell_setting' value 'Monoclinic' changed to 'monoclinic'
according to /home/saulius/struct/CIF-dictionaries/cif_core.dic
dictionary named 'cif_core.dic' version 2.4.2 from 2011-04-26.

Automatic conversion script
Id: cif_fix_values 1891 2012-01-12 08:04:46Z andrius 

2021-08-27
Z value and formula fixed to values more according to usual
chemical conventions.                 miguel
;
_cod_original_formula_sum 'C94 H92 Cu2 F12 N10 O P6'
_cod_original_formula_weight 1918.68
_cod_original_formula_units_Z 4
_cod_original_sg_symbol_H-M C2/c
_cod_database_code 4079868

loop_
_symmetry_equiv_pos_as_xyz
'x, y, z'
'-x, y, -z+1/2'
'x+1/2, y+1/2, z'
'-x+1/2, y+1/2, -z+1/2'
'-x, -y, -z'
'x, -y, z-1/2'
'-x+1/2, -y+1/2, -z'
'x+1/2, -y+1/2, z-1/2'

loop_
_atom_site_label
_atom_site_type_symbol
_atom_site_fract_x
_atom_site_fract_y
_atom_site_fract_z
_atom_site_U_iso_or_equiv
_atom_site_adp_type
_atom_site_occupancy
_atom_site_symmetry_multiplicity
_atom_site_calc_flag
_atom_site_refinement_flags
Cu1 Cu 0.620945(8) 0.67452(3) 0.543238(10) 0.04341(8) Uani 1 1 d .
C1 C 0.68781(9) 0.6304(3) 0.68356(9) 0.0668(8) Uani 1 1 d .
H1A H 0.7031 0.5566 0.6842 0.100 Uiso 1 1 calc R
H1B H 0.6994 0.6644 0.7164 0.100 Uiso 1 1 calc R
H1C H 0.6945 0.6817 0.6604 0.100 Uiso 1 1 calc R
C2 C 0.63610(9) 0.6125(2) 0.66770(9) 0.0585(7) Uani 1 1 d .
C3 C 0.61533(10) 0.5768(3) 0.70221(10) 0.0811(10) Uani 1 1 d .
H3 H 0.6349 0.5618 0.7351 0.097 Uiso 1 1 calc R
C4 C 0.56776(11) 0.5633(3) 0.68925(11) 0.0907(10) Uani 1 1 d .
C5 C 0.54629(13) 0.5268(5) 0.72782(14) 0.1376(16) Uani 1 1 d .
H5A H 0.5709 0.5200 0.7601 0.206 Uiso 1 1 calc R
H5B H 0.5306 0.4530 0.7184 0.206 Uiso 1 1 calc R
H5C H 0.5238 0.5846 0.7292 0.206 Uiso 1 1 calc R
C6 C 0.53850(9) 0.5844(3) 0.63894(11) 0.0752(8) Uani 1 1 d .
C7 C 0.56253(8) 0.6154(2) 0.60693(10) 0.0559(7) Uani 1 1 d .
C8 C 0.48749(10) 0.5757(3) 0.61859(13) 0.0983(11) Uani 1 1 d .
H8 H 0.4717 0.5553 0.6400 0.118 Uiso 1 1 calc R
C9 C 0.46215(10) 0.5954(3) 0.57075(14) 0.0933(11) Uani 1 1 d .
H9 H 0.4293 0.5895 0.5591 0.112 Uiso 1 1 calc R
C10 C 0.48620(8) 0.6261(3) 0.53728(12) 0.0690(8) Uani 1 1 d .
C11 C 0.55227(7) 0.6621(2) 0.51962(9) 0.0479(6) Uani 1 1 d .
C12 C 0.50717(9) 0.7055(3) 0.43040(11) 0.0655(9) Uani 1 1 d .
C13 C 0.46328(11) 0.7020(4) 0.39275(14) 0.0998(14) Uani 1 1 d .
H13 H 0.4367 0.6782 0.3994 0.120 Uiso 1 1 calc R
C14 C 0.45962(14) 0.7343(5) 0.34537(15) 0.1313(19) Uani 1 1 d .
H14 H 0.4301 0.7324 0.3198 0.158 Uiso 1 1 calc R
C15 C 0.49806(15) 0.7690(5) 0.33496(14) 0.1194(17) Uani 1 1 d .
H15 H 0.4948 0.7903 0.3025 0.143 Uiso 1 1 calc R
C16 C 0.54163(13) 0.7724(4) 0.37236(12) 0.1004(13) Uani 1 1 d .
H16 H 0.5681 0.7962 0.3654 0.120 Uiso 1 1 calc R
C17 C 0.54619(10) 0.7406(3) 0.42013(11) 0.0763(10) Uani 1 1 d .
H17 H 0.5758 0.7429 0.4456 0.092 Uiso 1 1 calc R
C18 C 0.68249(8) 0.8987(2) 0.61289(8) 0.0469(6) Uani 1 1 d .
C19 C 0.64541(9) 0.9288(3) 0.62909(9) 0.0631(8) Uani 1 1 d .
H19 H 0.6141 0.9219 0.6074 0.076 Uiso 1 1 calc R
C20 C 0.65532(11) 0.9688(3) 0.67737(10) 0.0780(9) Uani 1 1 d .
H20 H 0.6306 0.9907 0.6877 0.094 Uiso 1 1 calc R
C21 C 0.70130(12) 0.9764(3) 0.71024(10) 0.0805(10) Uani 1 1 d .
H21 H 0.7077 1.0026 0.7428 0.097 Uiso 1 1 calc R
C22 C 0.73729(11) 0.9455(3) 0.69493(10) 0.0720(9) Uani 1 1 d .
H22 H 0.7683 0.9494 0.7174 0.086 Uiso 1 1 calc R
C23 C 0.72861(9) 0.9082(2) 0.64631(9) 0.0580(7) Uani 1 1 d .
H23 H 0.7538 0.8896 0.6362 0.070 Uiso 1 1 calc R
C24 C 0.65383(8) 0.9621(2) 0.50799(8) 0.0472(6) Uani 1 1 d .
C25 C 0.65084(10) 1.0757(2) 0.52326(10) 0.0663(8) Uani 1 1 d .
H25 H 0.6551 1.0909 0.5566 0.080 Uiso 1 1 calc R
C26 C 0.64149(13) 1.1668(3) 0.48921(13) 0.0889(12) Uani 1 1 d .
H26 H 0.6397 1.2427 0.5000 0.107 Uiso 1 1 calc R
C27 C 0.63492(12) 1.1469(3) 0.44023(12) 0.0872(11) Uani 1 1 d .
H27 H 0.6288 1.2088 0.4178 0.105 Uiso 1 1 calc R
C28 C 0.63734(10) 1.0352(3) 0.42419(11) 0.0745(9) Uani 1 1 d .
H28 H 0.6328 1.0214 0.3907 0.089 Uiso 1 1 calc R
C29 C 0.64652(9) 0.9430(2) 0.45755(9) 0.0568(7) Uani 1 1 d .
H29 H 0.6478 0.8674 0.4462 0.068 Uiso 1 1 calc R
C30 C 0.72100(7) 0.7794(2) 0.54458(8) 0.0436(6) Uani 1 1 d .
H30A H 0.7167 0.7735 0.5094 0.052 Uiso 1 1 calc R
H30B H 0.7468 0.8335 0.5601 0.052 Uiso 1 1 calc R
C31 C 0.73423(7) 0.6602(2) 0.56889(8) 0.0422(6) Uani 1 1 d .
H31A H 0.7445 0.6682 0.6050 0.051 Uiso 1 1 calc R
H31B H 0.7604 0.6283 0.5608 0.051 Uiso 1 1 calc R
C32 C 0.70051(8) 0.4395(2) 0.59145(8) 0.0447(6) Uani 1 1 d .
C33 C 0.66500(9) 0.3728(2) 0.59833(10) 0.0597(7) Uani 1 1 d .
H33 H 0.6336 0.3862 0.5782 0.072 Uiso 1 1 calc R
C34 C 0.67544(12) 0.2868(3) 0.63448(12) 0.0804(10) Uani 1 1 d .
H34 H 0.6513 0.2421 0.6383 0.097 Uiso 1 1 calc R
C35 C 0.72150(13) 0.2676(3) 0.66467(12) 0.0872(11) Uani 1 1 d .
H35 H 0.7285 0.2107 0.6895 0.105 Uiso 1 1 calc R
C36 C 0.75735(12) 0.3321(3) 0.65851(11) 0.0792(10) Uani 1 1 d .
H36 H 0.7886 0.3179 0.6790 0.095 Uiso 1 1 calc R
C37 C 0.74743(9) 0.4180(3) 0.62209(9) 0.0598(8) Uani 1 1 d .
H37 H 0.7719 0.4611 0.6181 0.072 Uiso 1 1 calc R
C38 C 0.68651(7) 0.5016(2) 0.48833(8) 0.0423(6) Uani 1 1 d .
C39 C 0.72143(9) 0.4244(2) 0.48695(9) 0.0591(7) Uani 1 1 d .
H39 H 0.7441 0.3984 0.5167 0.071 Uiso 1 1 calc R
C40 C 0.72270(10) 0.3862(3) 0.44183(11) 0.0751(9) Uani 1 1 d .
H40 H 0.7462 0.3343 0.4413 0.090 Uiso 1 1 calc R
C41 C 0.68956(11) 0.4241(3) 0.39771(10) 0.0783(9) Uani 1 1 d .
H41 H 0.6904 0.3968 0.3674 0.094 Uiso 1 1 calc R
C42 C 0.65568(11) 0.5011(3) 0.39808(10) 0.0785(10) Uani 1 1 d .
H42 H 0.6338 0.5284 0.3681 0.094 Uiso 1 1 calc R
C43 C 0.65381(9) 0.5394(3) 0.44350(9) 0.0601(8) Uani 1 1 d .
H43 H 0.6301 0.5911 0.4437 0.072 Uiso 1 1 calc R
C44 C 0.4958(3) 0.0756(10) 0.3944(4) 0.678(10) Uani 1 1 d D
H44A H 0.5233 0.1212 0.3973 1.016 Uiso 1 1 calc R
H44B H 0.4678 0.1168 0.3743 1.016 Uiso 1 1 calc R
H44C H 0.4973 0.0020 0.3790 1.016 Uiso 1 1 calc R
C45 C 0.4941(5) 0.0545(15) 0.4462(4) 0.453(12) Uani 1 1 d D
C46 C 0.5840(3) 0.1829(9) 0.2880(4) 0.322(6) Uani 1 1 d D
H46A H 0.5909 0.2122 0.2598 0.483 Uiso 1 1 calc R
H46B H 0.6105 0.1381 0.3091 0.483 Uiso 1 1 calc R
H46C H 0.5784 0.2472 0.3066 0.483 Uiso 1 1 calc R
C47 C 0.5379(4) 0.1018(13) 0.2685(9) 0.72(2) Uani 1 1 d D
H47A H 0.5397 0.0494 0.2425 0.866 Uiso 1 1 calc R
H47B H 0.5354 0.0554 0.2958 0.866 Uiso 1 1 calc R
F1 F 0.80004(7) 0.6832(3) 0.69284(8) 0.1258(9) Uani 1 1 d .
F2 F 0.85609(15) 0.5710(3) 0.69612(16) 0.2192(19) Uani 1 1 d .
F3 F 0.84312(9) 0.7171(3) 0.64563(8) 0.1601(12) Uani 1 1 d .
F4 F 0.84740(13) 0.8361(3) 0.70707(15) 0.1901(15) Uani 1 1 d .
F5 F 0.86484(9) 0.6860(3) 0.75869(8) 0.1979(14) Uani 1 1 d .
F6 F 0.90691(8) 0.7308(4) 0.71357(9) 0.1793(15) Uani 1 1 d .
N1 N 0.60921(6) 0.63074(18) 0.61952(7) 0.0486(5) Uani 1 1 d .
N2 N 0.53537(6) 0.63354(18) 0.55686(8) 0.0526(6) Uani 1 1 d .
N3 N 0.47049(7) 0.6497(2) 0.48995(10) 0.0718(8) Uani 1 1 d .
N4 N 0.51162(6) 0.67283(19) 0.47990(8) 0.0572(6) Uani 1 1 d .
N5 N 0.4807(2) 0.0185(9) 0.4782(3) 0.346(6) Uani 1 1 d D
O1 O 0.5000 0.1741(8) 0.2500 0.283(5) Uani 1 2 d S
P1 P 0.85447(3) 0.70300(9) 0.70291(3) 0.0756(3) Uani 1 1 d .
P2 P 0.683170(18) 0.55914(5) 0.54678(2) 0.03885(14) Uani 1 1 d .
P3 P 0.666246(19) 0.83751(5) 0.55042(2) 0.04082(14) Uani 1 1 d .

loop_
_atom_site_aniso_label
_atom_site_aniso_U_11
_atom_site_aniso_U_22
_atom_site_aniso_U_33
_atom_site_aniso_U_23
_atom_site_aniso_U_13
_atom_site_aniso_U_12
Cu1 0.03328(12) 0.04796(17) 0.05149(14) 0.00099(12) 0.01818(10) -0.00336(12)
C1 0.0726(15) 0.080(2) 0.0486(13) 0.0090(13) 0.0222(11) 0.0042(15)
C2 0.0735(13) 0.0558(16) 0.0585(13) 0.0099(11) 0.0387(10) 0.0115(13)
C3 0.0929(17) 0.098(2) 0.0706(15) 0.0206(15) 0.0518(13) 0.0185(17)
C4 0.1052(16) 0.101(3) 0.1010(17) 0.0217(17) 0.0797(13) 0.0138(18)
C5 0.150(2) 0.175(4) 0.143(2) 0.044(3) 0.1199(16) 0.014(3)
C6 0.0717(13) 0.076(2) 0.1023(17) 0.0215(15) 0.0603(12) 0.0083(14)
C7 0.0558(11) 0.0471(14) 0.0806(14) 0.0092(12) 0.0435(10) 0.0043(11)
C8 0.0820(14) 0.101(3) 0.148(2) 0.0334(19) 0.0859(14) 0.0098(17)
C9 0.0588(13) 0.080(2) 0.162(3) 0.024(2) 0.0659(15) 0.0020(15)
C10 0.0389(11) 0.0597(17) 0.117(2) 0.0112(16) 0.0379(12) -0.0008(12)
C11 0.0382(10) 0.0417(13) 0.0650(13) 0.0044(11) 0.0198(9) -0.0010(10)
C12 0.0479(13) 0.0614(17) 0.0739(17) 0.0048(14) 0.0054(12) 0.0027(13)
C13 0.0522(17) 0.124(3) 0.096(2) 0.012(2) -0.0063(16) 0.0023(19)
C14 0.079(2) 0.179(5) 0.090(3) 0.021(3) -0.026(2) 0.004(3)
C15 0.117(3) 0.153(4) 0.063(2) 0.015(2) 0.000(2) -0.002(3)
C16 0.085(2) 0.137(3) 0.0647(18) 0.019(2) 0.0093(16) -0.008(2)
C17 0.0557(15) 0.096(2) 0.0636(16) 0.0092(17) 0.0049(13) -0.0009(17)
C18 0.0596(12) 0.0388(13) 0.0464(11) -0.0008(10) 0.0241(9) -0.0037(11)
C19 0.0672(14) 0.0659(18) 0.0660(14) -0.0095(13) 0.0359(11) -0.0016(14)
C20 0.1010(17) 0.079(2) 0.0737(15) -0.0135(14) 0.0553(13) -0.0009(17)
C21 0.122(2) 0.072(2) 0.0532(14) -0.0153(14) 0.0384(14) -0.0109(19)
C22 0.0840(18) 0.0688(19) 0.0554(15) -0.0099(14) 0.0155(13) -0.0059(16)
C23 0.0622(13) 0.0573(16) 0.0551(13) -0.0082(12) 0.0217(11) -0.0077(13)
C24 0.0471(11) 0.0456(14) 0.0509(12) 0.0017(10) 0.0202(9) -0.0045(11)
C25 0.0897(18) 0.0450(15) 0.0618(15) 0.0004(12) 0.0240(13) -0.0012(14)
C26 0.118(3) 0.0452(17) 0.091(2) 0.0041(16) 0.0220(19) 0.0060(18)
C27 0.108(2) 0.068(2) 0.0773(19) 0.0259(16) 0.0226(17) -0.0013(19)
C28 0.0838(18) 0.079(2) 0.0580(15) 0.0157(15) 0.0215(13) -0.0035(17)
C29 0.0613(13) 0.0544(16) 0.0537(13) 0.0007(12) 0.0194(10) -0.0050(13)
C30 0.0404(10) 0.0466(13) 0.0493(11) -0.0065(10) 0.0228(8) -0.0081(10)
C31 0.0352(10) 0.0443(13) 0.0466(11) -0.0057(10) 0.0142(8) -0.0039(10)
C32 0.0510(11) 0.0403(13) 0.0452(11) -0.0011(10) 0.0200(9) 0.0003(10)
C33 0.0671(14) 0.0485(15) 0.0637(14) 0.0039(12) 0.0238(12) -0.0081(13)
C34 0.099(2) 0.0595(18) 0.0863(18) 0.0204(15) 0.0369(15) -0.0110(17)
C35 0.124(2) 0.0567(18) 0.0754(18) 0.0249(15) 0.0295(17) 0.0108(19)
C36 0.0833(19) 0.070(2) 0.0677(17) 0.0136(15) 0.0065(15) 0.0188(17)
C37 0.0561(13) 0.0575(16) 0.0596(14) 0.0040(13) 0.0129(11) 0.0054(13)
C38 0.0431(10) 0.0405(13) 0.0458(11) -0.0034(10) 0.0188(8) -0.0107(10)
C39 0.0616(13) 0.0550(16) 0.0630(14) -0.0047(12) 0.0249(11) 0.0001(13)
C40 0.0866(16) 0.072(2) 0.0822(16) -0.0197(15) 0.0489(13) -0.0033(16)
C41 0.1049(18) 0.080(2) 0.0664(14) -0.0193(14) 0.0508(13) -0.0272(17)
C42 0.0948(19) 0.091(2) 0.0470(14) 0.0033(15) 0.0223(13) -0.0107(19)
C43 0.0598(13) 0.0692(18) 0.0489(13) 0.0012(12) 0.0166(10) -0.0006(14)
C44 0.374(8) 0.252(9) 1.60(3) -0.403(13) 0.592(12) -0.109(9)
C45 0.52(2) 0.280(16) 0.53(2) 0.021(16) 0.150(19) -0.118(16)
C46 0.284(10) 0.354(13) 0.303(10) 0.151(9) 0.074(8) 0.113(9)
C47 0.268(12) 0.325(17) 1.24(5) 0.12(2) -0.14(2) 0.128(12)
F1 0.0848(12) 0.182(3) 0.0995(14) 0.0055(14) 0.0198(11) -0.0332(14)
F2 0.241(4) 0.124(3) 0.272(4) -0.022(3) 0.066(3) 0.037(3)
F3 0.1445(18) 0.260(3) 0.0617(11) -0.0047(16) 0.0195(11) -0.074(2)
F4 0.220(3) 0.112(2) 0.266(3) -0.027(2) 0.121(2) -0.033(2)
F5 0.1616(18) 0.336(4) 0.0612(12) 0.0337(17) -0.0032(12) -0.136(2)
F6 0.0784(12) 0.350(5) 0.1029(16) -0.007(2) 0.0238(11) -0.055(2)
N1 0.0519(9) 0.0450(11) 0.0587(10) 0.0053(9) 0.0318(8) 0.0016(9)
N2 0.0386(8) 0.0456(12) 0.0810(12) 0.0077(10) 0.0304(8) 0.0011(9)
N3 0.0347(10) 0.0622(15) 0.1157(18) 0.0096(13) 0.0235(11) -0.0039(10)
N4 0.0321(9) 0.0512(13) 0.0822(14) 0.0068(11) 0.0130(9) -0.0009(9)
N5 0.172(7) 0.322(11) 0.454(14) -0.159(10) 0.003(7) 0.032(8)
O1 0.285(9) 0.186(8) 0.363(11) 0.000 0.096(8) 0.000
P1 0.0709(4) 0.0923(6) 0.0509(4) 0.0021(4) 0.0061(3) -0.0177(4)
P2 0.0352(2) 0.0387(3) 0.0433(3) -0.0008(2) 0.0149(2) -0.0037(2)
P3 0.0417(3) 0.0388(3) 0.0462(3) -0.0017(2) 0.0209(2) -0.0029(2)

loop_
_atom_type_symbol
_atom_type_description
_atom_type_scat_dispersion_real
_atom_type_scat_dispersion_imag
_atom_type_scat_source
C C 0.0033 0.0016 'International Tables Vol C Tables 4.2.6.8 and 6.1.1.4'
H H 0.0000 0.0000 'International Tables Vol C Tables 4.2.6.8 and 6.1.1.4'
N N 0.0061 0.0033 'International Tables Vol C Tables 4.2.6.8 and 6.1.1.4'
F F 0.0171 0.0103 'International Tables Vol C Tables 4.2.6.8 and 6.1.1.4'
P P 0.1023 0.0942 'International Tables Vol C Tables 4.2.6.8 and 6.1.1.4'
Cu Cu 0.3201 1.2651 'International Tables Vol C Tables 4.2.6.8 and 6.1.1.4'
O O 0.0106 0.0060 'International Tables Vol C Tables 4.2.6.8 and 6.1.1.4'

loop_
_geom_angle_atom_site_label_1
_geom_angle_atom_site_label_2
_geom_angle_atom_site_label_3
_geom_angle
_geom_angle_site_symmetry_3
C11 Cu1 P2 137.45(8) .
C11 Cu1 P3 128.53(7) .
P2 Cu1 P3 90.67(2) .
C11 Cu1 N1 79.25(9) .
P2 Cu1 N1 103.18(5) .
P3 Cu1 N1 111.73(5) .
N1 C2 C3 120.5(2) .
N1 C2 C1 118.7(2) .
C3 C2 C1 120.9(2) .
C4 C3 C2 122.3(3) .
C3 C4 C6 118.3(3) .
C3 C4 C5 121.1(3) .
C6 C4 C5 120.6(3) .
C7 C6 C4 115.2(2) .
C7 C6 C8 118.8(3) .
C4 C6 C8 126.0(3) .
N1 C7 N2 115.9(2) .
N1 C7 C6 126.9(2) .
N2 C7 C6 117.2(2) .
C9 C8 C6 122.9(3) .
C8 C9 C10 119.0(3) .
N3 C10 N2 110.4(2) .
N3 C10 C9 131.6(2) .
N2 C10 C9 118.0(3) .
N4 C11 N2 101.28(19) .
N4 C11 Cu1 145.5(2) .
N2 C11 Cu1 113.20(15) .
C17 C12 C13 120.1(3) .
C17 C12 N4 120.4(2) .
C13 C12 N4 119.5(3) .
C14 C13 C12 118.7(4) .
C15 C14 C13 121.5(3) .
C14 C15 C16 119.8(4) .
C15 C16 C17 119.8(4) .
C16 C17 C12 120.1(3) .
C23 C18 C19 118.7(2) .
C23 C18 P3 124.2(2) .
C19 C18 P3 116.97(17) .
C20 C19 C18 119.9(2) .
C21 C20 C19 120.6(3) .
C22 C21 C20 119.6(3) .
C21 C22 C23 121.2(3) .
C18 C23 C22 120.0(3) .
C25 C24 C29 118.0(2) .
C25 C24 P3 123.13(19) .
C29 C24 P3 118.9(2) .
C24 C25 C26 120.4(3) .
C27 C26 C25 120.9(3) .
C26 C27 C28 119.7(3) .
C27 C28 C29 120.3(3) .
C28 C29 C24 120.7(3) .
C31 C30 P3 112.37(16) .
C30 C31 P2 110.78(13) .
C33 C32 C37 118.5(2) .
C33 C32 P2 118.12(17) .
C37 C32 P2 123.2(2) .
C34 C33 C32 121.2(2) .
C35 C34 C33 119.7(3) .
C34 C35 C36 120.3(3) .
C35 C36 C37 120.6(3) .
C36 C37 C32 119.7(3) .
C43 C38 C39 118.2(2) .
C43 C38 P2 118.69(19) .
C39 C38 P2 123.03(17) .
C40 C39 C38 120.4(2) .
C41 C40 C39 120.4(3) .
C42 C41 C40 120.3(3) .
C41 C42 C43 119.7(3) .
C38 C43 C42 121.0(3) .
N5 C45 C44 159.5(14) .
O1 C47 C46 106.8(10) .
C7 N1 C2 116.7(2) .
C7 N1 Cu1 105.58(15) .
C2 N1 Cu1 137.57(16) .
C11 N2 C7 126.02(19) .
C11 N2 C10 110.0(2) .
C7 N2 C10 124.0(2) .
C10 N3 N4 103.5(2) .
C11 N4 N3 114.8(2) .
C11 N4 C12 126.6(2) .
N3 N4 C12 118.6(2) .
C45 N5 N5 112.0(11) 5_656
C47 O1 C47 104.9(13) 2_655
F5 P1 F2 90.2(2) .
F5 P1 F6 90.39(14) .
F2 P1 F6 98.8(2) .
F5 P1 F4 91.6(2) .
F2 P1 F4 174.3(2) .
F6 P1 F4 86.7(2) .
F5 P1 F3 178.41(19) .
F2 P1 F3 88.5(2) .
F6 P1 F3 90.66(14) .
F4 P1 F3 89.7(2) .
F5 P1 F1 89.09(14) .
F2 P1 F1 85.0(2) .
F6 P1 F1 176.2(2) .
F4 P1 F1 89.55(18) .
F3 P1 F1 89.95(13) .
C32 P2 C38 105.88(11) .
C32 P2 C31 103.62(10) .
C38 P2 C31 103.06(10) .
C32 P2 Cu1 119.76(8) .
C38 P2 Cu1 118.89(7) .
C31 P2 Cu1 103.13(8) .
C18 P3 C24 105.75(11) .
C18 P3 C30 106.98(10) .
C24 P3 C30 101.56(11) .
C18 P3 Cu1 110.32(8) .
C24 P3 Cu1 127.36(7) .
C30 P3 Cu1 103.01(8) .

loop_
_geom_bond_atom_site_label_1
_geom_bond_atom_site_label_2
_geom_bond_distance
_geom_bond_site_symmetry_2
Cu1 C11 1.944(2) .
Cu1 P2 2.2703(6) .
Cu1 P3 2.2803(7) .
Cu1 N1 2.384(2) .
C1 C2 1.477(4) .
C2 N1 1.342(3) .
C2 C3 1.406(4) .
C3 C4 1.359(4) .
C4 C6 1.414(4) .
C4 C5 1.524(5) .
C6 C7 1.401(4) .
C6 C8 1.443(4) .
C7 N1 1.336(3) .
C7 N2 1.388(3) .
C8 C9 1.327(5) .
C9 C10 1.437(5) .
C10 N3 1.293(4) .
C10 N2 1.390(3) .
C11 N4 1.348(3) .
C11 N2 1.375(3) .
C12 C17 1.373(4) .
C12 C13 1.378(4) .
C12 N4 1.423(4) .
C13 C14 1.370(6) .
C14 C15 1.357(6) .
C15 C16 1.368(5) .
C16 C17 1.372(5) .
C18 C23 1.384(3) .
C18 C19 1.399(4) .
C18 P3 1.815(2) .
C19 C20 1.382(4) .
C20 C21 1.374(4) .
C21 C22 1.356(5) .
C22 C23 1.387(4) .
C24 C25 1.385(4) .
C24 C29 1.396(3) .
C24 P3 1.823(2) .
C25 C26 1.386(4) .
C26 C27 1.362(5) .
C27 C28 1.369(5) .
C28 C29 1.384(4) .
C30 C31 1.519(3) .
C30 P3 1.845(2) .
C31 P2 1.850(2) .
C32 C33 1.387(4) .
C32 C37 1.397(3) .
C32 P2 1.818(2) .
C33 C34 1.380(4) .
C34 C35 1.368(4) .
C35 C36 1.373(5) .
C36 C37 1.385(4) .
C38 C43 1.379(3) .
C38 C39 1.387(4) .
C38 P2 1.832(2) .
C39 C40 1.375(4) .
C40 C41 1.371(4) .
C41 C42 1.354(5) .
C42 C43 1.391(4) .
C44 C45 1.519(13) .
C45 N5 1.196(13) .
C46 C47 1.600(13) .
C47 O1 1.359(12) .
F1 P1 1.581(2) .
F2 P1 1.528(4) .
F3 P1 1.557(2) .
F4 P1 1.549(3) .
F5 P1 1.524(2) .
F6 P1 1.536(2) .
N3 N4 1.397(3) .
N5 N5 1.434(14) 5_656
O1 C47 1.359(12) 2_655
